data_2102184
loop_
_publ_author_name
'Broder, Charlotte K.'
'Howard, Judith A. K.'
'Keen, David A.'
'Wilson, Chick C.'
'Allen, Frank H.'
'Jetti, Ram K. R.'
'Nangia, Ashwini'
'Desiraju, Gautam R.'

_publ_section_title
;
 Halogen trimer synthons in crystal engineering: low-temperature X-ray
 and neutron diffraction study of the 1:1 complex of
 2,4,6-tris(4-chlorophenoxy)-1,3,5-triazine with tribromobenzene
;
_journal_coeditor_code BM0035
_journal_issue 6
_journal_name_full 'Acta Crystallographica Section B'
_journal_page_first 1080
_journal_page_last 1084
_journal_paper_doi 10.1107/S0108768100011551
_journal_volume 56
_journal_year 2000
_chemical_formula_moiety 'C21 H12 Cl3 N3 O3,C6 H3 Br3'
_chemical_formula_sum 'C27 H15 Br3 Cl3 N3 O3'
_chemical_formula_weight 771.00
_chemical_name_systematic
; 
 ? 
;
_space_group_IT_number 173
_symmetry_cell_setting hexagonal
_symmetry_space_group_name_Hall 'P 6c'
_symmetry_space_group_name_H-M 'P 63'
_atom_sites_solution_hydrogens difmap
_atom_sites_solution_primary direct
_atom_sites_solution_secondary difmap
_cell_angle_alpha 90.
_cell_angle_beta 90.
_cell_angle_gamma 120.
_cell_formula_units_Z 2
_cell_length_a 15.166(6)
_cell_length_b 15.166(6)
_cell_length_c 6.743(2)
_cell_measurement_reflns_used 25
_cell_measurement_temperature 100(5)
_cell_volume 1343.2(9)
_computing_molecular_graphics 'Siemens SHELXTL'
_computing_publication_material 'Siemens SHELXTL'
_computing_structure_refinement 'SHELXL-97 (Sheldrick, 1997)'
_computing_structure_solution 'SHELXS-97 (Sheldrick, 1990)'
_diffrn_ambient_temperature 100(5)
_diffrn_measured_fraction_theta_full 0.499
_diffrn_measured_fraction_theta_max 0.499
_diffrn_measurement_device_type SXD
_diffrn_measurement_method 'time-of-flight LAUE diffraction'
_diffrn_radiation_monochromator none
_diffrn_radiation_probe neutron
_diffrn_radiation_source 'ISIS spallation source'
_diffrn_radiation_type neutron
_diffrn_radiation_wavelength 0.5-5.0
_diffrn_reflns_av_R_equivalents 0.071
_diffrn_reflns_av_sigmaI/netI 0.028
_diffrn_reflns_limit_h_max 30
_diffrn_reflns_limit_h_min 0
_diffrn_reflns_limit_k_max 30
_diffrn_reflns_limit_k_min 0
_diffrn_reflns_limit_l_max 15
_diffrn_reflns_limit_l_min 0
_diffrn_reflns_number 30681
_diffrn_reflns_theta_full 16.92
_diffrn_reflns_theta_max 16.92
_diffrn_reflns_theta_min 1.42
_diffrn_standards_decay_% 0
_exptl_absorpt_coefficient_mu '1.080, at 1 Angstrom'
_exptl_absorpt_correction_T_max 0.91
_exptl_absorpt_correction_T_min 0.30
_exptl_absorpt_correction_type empirical
_exptl_absorpt_process_details
; 
 The linear absorption coefficient is wavelength dependent
 and it is calculated as: 
          mu = 0.46 + 0.62 * lambda  [cm^-1]
;
_exptl_crystal_colour colourless
_exptl_crystal_density_diffrn 1.906
_exptl_crystal_density_method 'not measured'
_exptl_crystal_description 'irregular prism'
_exptl_crystal_F_000 43.57
_exptl_crystal_size_max 6.0
_exptl_crystal_size_mid 1.5
_exptl_crystal_size_min 1.0
_refine_diff_density_max 3.229
_refine_diff_density_min -3.980
_refine_diff_density_rms 0.606
_refine_ls_abs_structure_details 'Flack H D (1983), Acta Cryst. A39, 876-881'
_refine_ls_abs_structure_Flack 0(10)
_refine_ls_extinction_coef 0.560
_refine_ls_extinction_method 'Becker-Coppens Lorentzian model'
_refine_ls_goodness_of_fit_ref 1.230
_refine_ls_hydrogen_treatment refall
_refine_ls_matrix_type full
_refine_ls_number_parameters 163
_refine_ls_number_reflns 3102
_refine_ls_number_restraints 1
_refine_ls_restrained_S_all 1.230
_refine_ls_R_factor_all 0.0834
_refine_ls_R_factor_gt 0.0834
_refine_ls_shift/su_max 0.000
_refine_ls_shift/su_mean 0.000
_refine_ls_structure_factor_coef Fsqd
_refine_ls_weighting_details 'calc w=1/[\s^2^(Fo^2^)+(0.0383P)^2^+59.8510P] where P=(Fo^2^+2Fc^2^)/3'
_refine_ls_weighting_scheme calc
_refine_ls_wR_factor_gt 0.2121
_refine_ls_wR_factor_ref 0.2121
_reflns_number_gt 3102
_reflns_number_total 3102
_reflns_threshold_expression >2sigma(I)
_cod_data_source_file bm0035.cif
_cod_data_source_block II
_cod_depositor_comments
;
The following automatic conversions were performed:
'_symmetry_cell_setting' value 'Hexagonal' changed to 'hexagonal'
according to '/home/saulius/struct/CIF-dictionaries/cif_core.dic'
dictionary named 'cif_core.dic' version 2.4.1 from 2010-06-29.

Automatic conversion script
Id: cif_fix_enum 1527 2010-12-29 10:47:43Z saulius 

The following automatic conversions were performed:

'_symmetry_cell_setting' value 'Hexagonal' changed to 'hexagonal'
according to /home/saulius/struct/CIF-dictionaries/cif_core.dic
dictionary named 'cif_core.dic' version 2.4.1 from 2010-06-29.

Automatic conversion script
Id: cif_fix_values 1715 2011-07-08 13:25:40Z adriana 
;
_cod_original_cell_volume 1343(1)
_cod_database_code 2102184

loop_
_symmetry_equiv_pos_as_xyz
'x, y, z'
'-y, x-y, z'
'-x+y, -x, z'
'-x, -y, z+1/2'
'y, -x+y, z+1/2'
'x-y, x, z+1/2'

loop_
_atom_site_label
_atom_site_type_symbol
_atom_site_fract_x
_atom_site_fract_y
_atom_site_fract_z
_atom_site_U_iso_or_equiv
_atom_site_adp_type
_atom_site_occupancy
_atom_site_symmetry_multiplicity
_atom_site_calc_flag
Cl1 Cl 0.71822(13) 0.48225(13) 0.3485(4) 0.0131(2) Uani 1 1 d
C1 C 0.66204(15) 0.55789(16) 0.3485(6) 0.0105(2) Uani 1 1 d
C2 C 0.60324(19) 0.55359(19) 0.1864(4) 0.0119(3) Uani 1 1 d
C3 C 0.55743(19) 0.61318(19) 0.1865(4) 0.0115(3) Uani 1 1 d
C4 C 0.57032(14) 0.67462(15) 0.3491(5) 0.0094(2) Uani 1 1 d
C5 C 0.62922(19) 0.67932(19) 0.5107(4) 0.0110(3) Uani 1 1 d
C6 C 0.6756(2) 0.6198(2) 0.5114(4) 0.0124(3) Uani 1 1 d
O1 O 0.52980(16) 0.73975(18) 0.3508(7) 0.0104(3) Uani 1 1 d
C7 C 0.42892(14) 0.69954(15) 0.3479(5) 0.0083(2) Uani 1 1 d
N1 N 0.40038(10) 0.76978(10) 0.3469(4) 0.00947(17) Uani 1 1 d
Br1 Br 0.2209(3) 0.0124(4) -0.0057(7) 0.0253(7) Uani 1 1 d
C8 C 0.0928(3) 0.0049(3) -0.0148(4) 0.0161(4) Uani 1 1 d
C9 C 0.0052(3) -0.0898(3) -0.0150(5) 0.0166(4) Uani 1 1 d
H2 H 0.5946(7) 0.5050(7) 0.0621(14) 0.0287(15) Uani 1 1 d
H3 H 0.5116(8) 0.6117(8) 0.0620(14) 0.0308(16) Uani 1 1 d
H6 H 0.7213(8) 0.6203(8) 0.6358(14) 0.0303(16) Uani 1 1 d
H5 H 0.6375(8) 0.7286(8) 0.6353(14) 0.0296(15) Uani 1 1 d
H9 H 0.0092(9) -0.1591(8) -0.016(2) 0.0358(18) Uani 1 1 d

loop_
_atom_site_aniso_label
_atom_site_aniso_U_11
_atom_site_aniso_U_22
_atom_site_aniso_U_33
_atom_site_aniso_U_23
_atom_site_aniso_U_13
_atom_site_aniso_U_12
Cl1 0.0146(5) 0.0130(5) 0.0154(5) -0.0001(7) 0.0000(7) 0.0097(4)
C1 0.0097(6) 0.0116(6) 0.0120(6) -0.0007(9) -0.0001(9) 0.0067(5)
C2 0.0115(7) 0.0123(7) 0.0131(8) -0.0040(7) -0.0024(7) 0.0069(6)
C3 0.0111(7) 0.0120(7) 0.0125(8) -0.0022(7) -0.0027(7) 0.0066(6)
C4 0.0074(5) 0.0081(5) 0.0121(6) -0.0001(8) 0.0008(8) 0.0035(4)
C5 0.0115(7) 0.0127(7) 0.0109(7) -0.0028(7) -0.0032(6) 0.0077(6)
C6 0.0149(8) 0.0154(8) 0.0114(8) -0.0026(7) -0.0035(7) 0.0110(7)
O1 0.0058(5) 0.0092(6) 0.0155(8) -0.0007(10) -0.0011(10) 0.0032(5)
C7 0.0070(5) 0.0084(5) 0.0098(5) 0.0000(8) 0.0000(8) 0.0041(4)
N1 0.0079(4) 0.0080(4) 0.0128(4) -0.0007(6) -0.0004(6) 0.0042(3)
Br1 0.0209(12) 0.040(2) 0.0220(14) -0.0013(15) -0.0011(12) 0.0206(14)
C8 0.0190(10) 0.0230(11) 0.0090(8) 0.0007(8) 0.0004(8) 0.0125(9)
C9 0.0206(11) 0.0191(10) 0.0111(8) 0.0002(8) 0.0002(8) 0.0107(9)
H2 0.034(3) 0.033(3) 0.026(3) -0.015(3) -0.007(3) 0.021(3)
H3 0.037(4) 0.043(4) 0.023(3) -0.008(3) -0.013(3) 0.027(4)
H6 0.034(4) 0.041(4) 0.025(3) -0.006(3) -0.011(3) 0.026(3)
H5 0.040(4) 0.035(4) 0.023(3) -0.012(3) -0.011(3) 0.026(3)
H9 0.041(4) 0.032(4) 0.044(5) -0.002(4) -0.001(4) 0.025(4)

loop_
_atom_type_symbol
_atom_type_description
_atom_type_scat_dispersion_real
_atom_type_scat_dispersion_imag
_atom_type_scat_source
C C 0.0000 0.0000 'International Tables Vol C Tables 4.2.6.8 and 6.1.1.4'
H H 0.0000 0.0000 'International Tables Vol C Tables 4.2.6.8 and 6.1.1.4'
N N 0.0000 0.0000 'International Tables Vol C Tables 4.2.6.8 and 6.1.1.4'
O O 0.0000 0.0000 'International Tables Vol C Tables 4.2.6.8 and 6.1.1.4'
Cl Cl 0.0000 0.0000 'International Tables Vol C Tables 4.2.6.8 and 6.1.1.4'
Br Br 0.0000 0.0000 'International Tables Vol C Tables 4.2.6.8 and 6.1.1.4'

loop_
_geom_angle_atom_site_label_1
_geom_angle_atom_site_label_2
_geom_angle_atom_site_label_3
_geom_angle
_geom_angle_site_symmetry_1
_geom_angle_site_symmetry_3
C2 C1 C6 121.8(2) . .
C2 C1 Cl1 118.9(2) . .
C6 C1 Cl1 119.3(2) . .
C3 C2 C1 119.1(2) . .
C3 C2 H2 121.0(6) . .
C1 C2 H2 119.8(6) . .
C4 C3 C2 119.3(3) . .
C4 C3 H3 120.0(5) . .
C2 C3 H3 120.7(6) . .
C3 C4 C5 121.7(2) . .
C3 C4 O1 121.1(3) . .
C5 C4 O1 117.1(3) . .
C4 C5 C6 119.3(2) . .
C4 C5 H5 119.4(5) . .
C6 C5 H5 121.3(5) . .
C1 C6 C5 118.8(2) . .
C1 C6 H6 119.6(5) . .
C5 C6 H6 121.6(6) . .
C7 O1 C4 119.0(2) . .
N1 C7 O1 119.64(19) 3_565 .
N1 C7 N1 127.38(17) 3_565 .
O1 C7 N1 112.98(18) . .
C7 N1 C7 112.61(17) 2_665 .
C9 C8 C9 122.3(3) . 2
C9 C8 Br1 119.1(3) . .
C9 C8 Br1 118.6(3) 2 .
C8 C9 C8 117.7(3) . 3
C8 C9 H9 121.1(7) . .
C8 C9 H9 121.2(7) 3 .

loop_
_geom_bond_atom_site_label_1
_geom_bond_atom_site_label_2
_geom_bond_distance
_geom_bond_site_symmetry_2
Cl1 C1 1.737(2) .
C1 C2 1.392(4) .
C1 C6 1.392(4) .
C2 C3 1.388(3) .
C2 H2 1.080(8) .
C3 C4 1.388(4) .
C3 H3 1.083(8) .
C4 C5 1.388(4) .
C4 O1 1.400(3) .
C5 C6 1.395(3) .
C5 H5 1.089(8) .
C6 H6 1.085(9) .
O1 C7 1.334(3) .
C7 N1 1.320(2) 3_565
C7 N1 1.335(2) .
N1 C7 1.320(2) 2_665
Br1 C8 1.890(5) .
C8 C9 1.386(5) .
C8 C9 1.389(5) 2
C9 C8 1.389(5) 3
C9 H9 1.083(9) .

loop_
_geom_torsion_atom_site_label_1
_geom_torsion_atom_site_label_2
_geom_torsion_atom_site_label_3
_geom_torsion_atom_site_label_4
_geom_torsion
_geom_torsion_site_symmetry_1
_geom_torsion_site_symmetry_4
C6 C1 C2 C3 0.4(4) . .
Cl1 C1 C2 C3 179.4(2) . .
C1 C2 C3 C4 -0.8(4) . .
C2 C3 C4 C5 1.0(4) . .
C2 C3 C4 O1 176.7(3) . .
C3 C4 C5 C6 -0.9(4) . .
O1 C4 C5 C6 -176.7(3) . .
C2 C1 C6 C5 -0.3(4) . .
Cl1 C1 C6 C5 -179.3(2) . .
C4 C5 C6 C1 0.5(4) . .
C3 C4 O1 C7 65.3(5) . .
C5 C4 O1 C7 -118.8(4) . .
C4 O1 C7 N1 1.2(6) . 3_565
C4 O1 C7 N1 -179.0(4) . .
N1 C7 N1 C7 1.0(7) 3_565 2_665
O1 C7 N1 C7 -178.8(2) . 2_665
C9 C8 C9 C8 -0.2(6) 2 3
Br1 C8 C9 C8 177.8(2) . 3
